data_1575009
loop_
_publ_author_name
'Narita, Hiroki'
'Virovets, Alexander'
'Lerner, Hans-Wolfram'
'Wagner, Matthias'
'Yamaguchi, Shigehiro'

_publ_section_title
;
 Intramolecular arylsulfide-coordinated diboraanthracenes: effect of B--S
 coordination on ground-state and excited-state behavior
;
_journal_issue 20
_journal_name_full 'Chemical Science'
_journal_page_first 8764
_journal_page_last 8771
_journal_paper_doi 10.1039/D5SC01726B
_journal_volume 16
_journal_year 2025
_chemical_formula_moiety 'C62 H40 B2 F6 S2, C H2 Cl2'
_chemical_formula_sum 'C63 H42 B2 Cl2 F6 S2'
_chemical_formula_weight 1069.60
_space_group_crystal_system triclinic
_space_group_IT_number 2
_space_group_name_Hall '-P 1'
_space_group_name_H-M_alt 'P -1'
_atom_sites_solution_hydrogens geom
_audit_creation_method SHELXL-2018/1
_audit_update_record
;
2024-09-29 deposited with the CCDC.	2025-04-11 downloaded from the CCDC.
;
_cell_angle_alpha 83.718(2)
_cell_angle_beta 78.136(3)
_cell_angle_gamma 84.362(3)
_cell_formula_units_Z 1
_cell_length_a 8.0487(3)
_cell_length_b 11.4610(4)
_cell_length_c 13.8943(4)
_cell_measurement_reflns_used 6487
_cell_measurement_temperature 123(2)
_cell_measurement_theta_max 29.6870
_cell_measurement_theta_min 2.6140
_cell_volume 1243.00(7)
_computing_structure_refinement 'SHELXL-2018/1 (Sheldrick, 2018)'
_computing_structure_solution 'SHELXT 2018/2 (Sheldrick, 2018)'
_diffrn_ambient_temperature 123(2)
_diffrn_measured_fraction_theta_full 0.985
_diffrn_measured_fraction_theta_max 0.870
_diffrn_measurement_device_type
;
Rigaku Single Crystal X-ray diffractometer equipped with 
FR-X generator, Varimax optics, and PILATUS 200K photon 
counting detector
;
_diffrn_radiation_type MoK\a
_diffrn_radiation_wavelength 0.71073
_diffrn_reflns_av_R_equivalents 0.0241
_diffrn_reflns_av_unetI/netI 0.0409
_diffrn_reflns_Laue_measured_fraction_full 0.985
_diffrn_reflns_Laue_measured_fraction_max 0.870
_diffrn_reflns_limit_h_max 10
_diffrn_reflns_limit_h_min -11
_diffrn_reflns_limit_k_max 15
_diffrn_reflns_limit_k_min -16
_diffrn_reflns_limit_l_max 19
_diffrn_reflns_limit_l_min -19
_diffrn_reflns_number 13767
_diffrn_reflns_point_group_measured_fraction_full 0.985
_diffrn_reflns_point_group_measured_fraction_max 0.870
_diffrn_reflns_theta_full 25.242
_diffrn_reflns_theta_max 30.028
_diffrn_reflns_theta_min 2.594
_exptl_absorpt_coefficient_mu 0.281
_exptl_absorpt_correction_T_max 1.00000
_exptl_absorpt_correction_T_min 0.84405
_exptl_absorpt_correction_type multi-scan
_exptl_absorpt_process_details
;
CrysAlisPro 1.171.42.49 (Rigaku Oxford Diffraction, 2022)
Empirical absorption correction using spherical harmonics,
implemented in SCALE3 ABSPACK scaling algorithm.
;
_exptl_crystal_colour block
_exptl_crystal_density_diffrn 1.429
_exptl_crystal_description yellow
_exptl_crystal_F_000 550
_exptl_crystal_size_max 0.100
_exptl_crystal_size_mid 0.050
_exptl_crystal_size_min 0.050
_refine_diff_density_max 0.533
_refine_diff_density_min -0.616
_refine_diff_density_rms 0.058
_refine_ls_extinction_method none
_refine_ls_goodness_of_fit_ref 1.068
_refine_ls_hydrogen_treatment constr
_refine_ls_matrix_type full
_refine_ls_number_parameters 353
_refine_ls_number_reflns 6341
_refine_ls_number_restraints 0
_refine_ls_restrained_S_all 1.068
_refine_ls_R_factor_all 0.0626
_refine_ls_R_factor_gt 0.0457
_refine_ls_shift/su_max 0.001
_refine_ls_shift/su_mean 0.000
_refine_ls_structure_factor_coef Fsqd
_refine_ls_weighting_details 'w=1/[\s^2^(Fo^2^)+(0.0528P)^2^+0.5606P] where P=(Fo^2^+2Fc^2^)/3'
_refine_ls_weighting_scheme calc
_refine_ls_wR_factor_gt 0.1121
_refine_ls_wR_factor_ref 0.1196
_reflns_Friedel_coverage 0.000
_reflns_number_gt 4946
_reflns_number_total 6341
_reflns_threshold_expression 'I > 2\s(I)'
_cod_data_source_file d5sc01726b2.cif
_cod_data_source_block compd_trans-2b
_cod_database_code 1575009
_shelx_shelxl_version_number 2018/1
_shelx_space_group_comment
;
The symmetry employed for this shelxl refinement is uniquely defined
by the following loop, which should always be used as a source of
symmetry information in preference to the above space-group names.
They are only intended as comments.
;
_shelx_estimated_absorpt_t_min 0.972
_shelx_estimated_absorpt_t_max 0.986
_exptl_absorpt_special_details
;
?
;

loop_
_space_group_symop_operation_xyz
'x, y, z'
'-x, -y, -z'

loop_
_atom_site_label
_atom_site_type_symbol
_atom_site_fract_x
_atom_site_fract_y
_atom_site_fract_z
_atom_site_U_iso_or_equiv
_atom_site_adp_type
_atom_site_occupancy
_atom_site_site_symmetry_order
_atom_site_calc_flag
_atom_site_refinement_flags_posn
_atom_site_refinement_flags_adp
_atom_site_refinement_flags_occupancy
_atom_site_disorder_assembly
_atom_site_disorder_group
C1 C 0.3908(2) 0.40809(14) 0.47614(11) 0.0160(3) Uani 1 1 d . . . . .
C2 C 0.46657(19) 0.48723(13) 0.39665(11) 0.0155(3) Uani 1 1 d . . . . .
C3 C 0.43879(19) 0.47908(14) 0.30082(11) 0.0166(3) Uani 1 1 d . . . . .
H3 H 0.483312 0.534728 0.248346 0.020 Uiso 1 1 calc R U . . .
C4 C 0.3469(2) 0.39041(14) 0.28247(11) 0.0169(3) Uani 1 1 d . . . . .
C5 C 0.2808(2) 0.30641(14) 0.36049(12) 0.0176(3) Uani 1 1 d . . . . .
C6 C 0.2994(2) 0.31727(14) 0.45623(12) 0.0175(3) Uani 1 1 d . . . . .
H6 H 0.250291 0.263250 0.508737 0.021 Uiso 1 1 calc R U . . .
C7 C 0.2084(2) 0.21494(14) 0.31729(12) 0.0187(3) Uani 1 1 d . . . . .
C8 C 0.2363(2) 0.24769(14) 0.21422(12) 0.0195(3) Uani 1 1 d . . . . .
C9 C 0.3148(2) 0.35517(15) 0.18911(12) 0.0186(3) Uani 1 1 d . . . . .
C10 C 0.3473(2) 0.39996(16) 0.09178(13) 0.0235(4) Uani 1 1 d . . . . .
H10 H 0.396827 0.472954 0.072757 0.028 Uiso 1 1 calc R U . . .
C11 C 0.3049(2) 0.33436(18) 0.02029(13) 0.0284(4) Uani 1 1 d . . . . .
H11 H 0.327568 0.364722 -0.047122 0.034 Uiso 1 1 calc R U . . .
C12 C 0.2325(2) 0.22880(17) 0.04487(13) 0.0275(4) Uani 1 1 d . . . . .
H12 H 0.207916 0.187282 -0.005456 0.033 Uiso 1 1 calc R U . . .
C13 C 0.1940(2) 0.18121(16) 0.14501(13) 0.0234(4) Uani 1 1 d . . . . .
C14 C 0.1191(2) 0.07436(16) 0.18425(14) 0.0267(4) Uani 1 1 d . . . . .
H14 H 0.090746 0.024207 0.140947 0.032 Uiso 1 1 calc R U . . .
C15 C 0.0875(2) 0.04309(15) 0.28435(14) 0.0264(4) Uani 1 1 d . . . . .
H15 H 0.034264 -0.027593 0.308684 0.032 Uiso 1 1 calc R U . . .
C16 C 0.1314(2) 0.11270(15) 0.35297(14) 0.0242(4) Uani 1 1 d . . . . .
H16 H 0.108091 0.089026 0.421782 0.029 Uiso 1 1 calc R U . . .
C17 C 0.3463(2) 0.31974(14) 0.66911(11) 0.0176(3) Uani 1 1 d . . . . .
C18 C 0.1727(2) 0.31065(14) 0.71082(12) 0.0199(3) Uani 1 1 d . . . . .
C19 C 0.1168(2) 0.21720(16) 0.77899(13) 0.0256(4) Uani 1 1 d . . . . .
H19 H -0.001117 0.212829 0.805984 0.031 Uiso 1 1 calc R U . . .
C20 C 0.2352(3) 0.13062(16) 0.80700(13) 0.0286(4) Uani 1 1 d . . . . .
H20 H 0.198506 0.066385 0.853186 0.034 Uiso 1 1 calc R U . . .
C21 C 0.4062(3) 0.13785(15) 0.76778(14) 0.0284(4) Uani 1 1 d . . . . .
H21 H 0.486450 0.078858 0.788257 0.034 Uiso 1 1 calc R U . . .
C22 C 0.4639(2) 0.23036(15) 0.69842(13) 0.0228(4) Uani 1 1 d . . . . .
C23 C 0.0460(2) 0.40467(16) 0.67698(14) 0.0246(4) Uani 1 1 d . . . . .
H23 H -0.046271 0.422982 0.733631 0.030 Uiso 1 1 calc R U . . .
H23A H -0.005621 0.375246 0.626379 0.030 Uiso 1 1 calc R U . . .
C24 C 0.6523(3) 0.23156(18) 0.65450(18) 0.0374(5) Uani 1 1 d . . . . .
H24 H 0.706282 0.277463 0.693370 0.056 Uiso 1 1 calc R U . . .
H24A H 0.667833 0.267317 0.586199 0.056 Uiso 1 1 calc R U . . .
H24B H 0.704800 0.150685 0.655524 0.056 Uiso 1 1 calc R U . . .
C25 C 0.1699(2) 0.60561(15) 0.73050(12) 0.0200(3) Uani 1 1 d . . . . .
C26 C 0.2361(2) 0.71565(15) 0.70907(13) 0.0234(4) Uani 1 1 d . . . . .
H26 H 0.260902 0.749442 0.642658 0.028 Uiso 1 1 calc R U . . .
C27 C 0.2658(2) 0.77552(15) 0.78410(13) 0.0238(4) Uani 1 1 d . . . . .
H27 H 0.312316 0.849925 0.769193 0.029 Uiso 1 1 calc R U . . .
C28 C 0.2275(2) 0.72687(15) 0.88163(12) 0.0217(3) Uani 1 1 d . . . . .
C29 C 0.1609(2) 0.61755(16) 0.90309(13) 0.0244(4) Uani 1 1 d . . . . .
H29 H 0.134633 0.584620 0.969701 0.029 Uiso 1 1 calc R U . . .
C30 C 0.1324(2) 0.55604(16) 0.82811(13) 0.0238(4) Uani 1 1 d . . . . .
H30 H 0.087768 0.480996 0.843036 0.029 Uiso 1 1 calc R U . . .
C31 C 0.2523(2) 0.79525(16) 0.96273(13) 0.0261(4) Uani 1 1 d . . . . .
F1 F 0.38436(14) 0.86226(10) 0.93571(9) 0.0353(3) Uani 1 1 d . . . . .
F2 F 0.11534(14) 0.87011(10) 0.99326(8) 0.0325(3) Uani 1 1 d . . . . .
F3 F 0.27732(16) 0.72592(10) 1.04401(8) 0.0366(3) Uani 1 1 d . . . . .
C32 C -0.5192(7) -0.0280(8) 0.4590(4) 0.089(3) Uani 0.5 1 d . . P A -1
H32 H -0.513047 -0.112453 0.448500 0.107 Uiso 0.5 1 calc R U P A -1
H32A H -0.572741 0.013538 0.405401 0.107 Uiso 0.5 1 calc R U P A -1
Cl1 Cl -0.3449(6) -0.0004(4) 0.4286(3) 0.0652(12) Uani 0.5 1 d . . P A -1
Cl2 Cl -0.6778(7) -0.0167(4) 0.5606(4) 0.0725(11) Uani 0.5 1 d . . P A -1
B1 B 0.4029(2) 0.42551(16) 0.58663(13) 0.0173(3) Uani 1 1 d . . . . .
S1 S 0.15002(5) 0.53635(4) 0.62598(3) 0.02057(11) Uani 1 1 d . . . . .

loop_
_atom_site_aniso_label
_atom_site_aniso_U_11
_atom_site_aniso_U_22
_atom_site_aniso_U_33
_atom_site_aniso_U_23
_atom_site_aniso_U_13
_atom_site_aniso_U_12
C1 0.0168(7) 0.0163(7) 0.0154(7) -0.0021(6) -0.0027(6) -0.0033(6)
C2 0.0154(7) 0.0142(7) 0.0171(7) -0.0015(6) -0.0028(6) -0.0033(6)
C3 0.0158(7) 0.0177(7) 0.0161(7) -0.0011(6) -0.0017(6) -0.0032(6)
C4 0.0158(7) 0.0189(8) 0.0163(7) -0.0030(6) -0.0033(6) -0.0008(6)
C5 0.0172(8) 0.0162(7) 0.0206(8) -0.0032(6) -0.0047(6) -0.0029(6)
C6 0.0193(8) 0.0157(7) 0.0180(7) -0.0007(6) -0.0031(6) -0.0056(6)
C7 0.0192(8) 0.0165(7) 0.0225(8) -0.0038(6) -0.0075(6) -0.0014(6)
C8 0.0173(8) 0.0203(8) 0.0226(8) -0.0054(6) -0.0064(6) -0.0008(6)
C9 0.0163(8) 0.0216(8) 0.0194(8) -0.0046(6) -0.0057(6) -0.0009(6)
C10 0.0207(8) 0.0307(9) 0.0200(8) -0.0022(7) -0.0044(6) -0.0061(7)
C11 0.0249(9) 0.0441(11) 0.0177(8) -0.0057(8) -0.0058(7) -0.0040(8)
C12 0.0241(9) 0.0387(11) 0.0236(9) -0.0133(8) -0.0089(7) -0.0010(8)
C13 0.0203(8) 0.0261(9) 0.0268(9) -0.0093(7) -0.0083(7) -0.0009(7)
C14 0.0270(9) 0.0230(9) 0.0360(10) -0.0130(8) -0.0148(8) -0.0009(7)
C15 0.0295(9) 0.0171(8) 0.0380(10) -0.0043(7) -0.0162(8) -0.0055(7)
C16 0.0277(9) 0.0200(8) 0.0280(9) -0.0015(7) -0.0115(7) -0.0052(7)
C17 0.0212(8) 0.0169(7) 0.0163(7) -0.0023(6) -0.0045(6) -0.0066(6)
C18 0.0227(8) 0.0196(8) 0.0185(8) -0.0045(6) -0.0023(6) -0.0080(7)
C19 0.0309(9) 0.0257(9) 0.0204(8) -0.0044(7) 0.0017(7) -0.0152(8)
C20 0.0486(12) 0.0210(8) 0.0177(8) 0.0011(7) -0.0049(8) -0.0165(8)
C21 0.0432(11) 0.0175(8) 0.0270(9) 0.0005(7) -0.0132(8) -0.0046(8)
C22 0.0277(9) 0.0172(8) 0.0250(8) -0.0008(6) -0.0078(7) -0.0047(7)
C23 0.0172(8) 0.0277(9) 0.0292(9) -0.0054(7) -0.0009(7) -0.0075(7)
C24 0.0273(10) 0.0256(10) 0.0559(14) 0.0067(9) -0.0076(9) 0.0013(8)
C25 0.0179(8) 0.0206(8) 0.0204(8) -0.0052(6) -0.0017(6) 0.0025(6)
C26 0.0275(9) 0.0202(8) 0.0203(8) -0.0010(6) -0.0007(7) 0.0001(7)
C27 0.0269(9) 0.0184(8) 0.0246(9) -0.0031(7) -0.0014(7) -0.0017(7)
C28 0.0208(8) 0.0217(8) 0.0219(8) -0.0054(6) -0.0028(7) 0.0031(7)
C29 0.0271(9) 0.0249(9) 0.0191(8) -0.0007(7) -0.0013(7) -0.0002(7)
C30 0.0254(9) 0.0214(8) 0.0227(8) -0.0019(7) 0.0001(7) -0.0025(7)
C31 0.0263(9) 0.0278(9) 0.0238(9) -0.0046(7) -0.0039(7) -0.0003(7)
F1 0.0320(6) 0.0400(7) 0.0371(6) -0.0103(5) -0.0072(5) -0.0092(5)
F2 0.0307(6) 0.0340(6) 0.0340(6) -0.0170(5) -0.0056(5) 0.0053(5)
F3 0.0494(7) 0.0369(6) 0.0255(6) -0.0040(5) -0.0133(5) 0.0008(6)
C32 0.036(3) 0.186(8) 0.047(3) -0.057(4) 0.000(3) 0.011(4)
Cl1 0.124(3) 0.0324(9) 0.0270(8) -0.0014(7) 0.0062(15) 0.0089(16)
Cl2 0.0977(18) 0.062(2) 0.066(2) 0.0227(14) -0.0380(15) -0.0296(16)
B1 0.0179(8) 0.0156(8) 0.0186(8) -0.0014(7) -0.0028(7) -0.0036(7)
S1 0.0200(2) 0.0214(2) 0.0206(2) -0.00277(15) -0.00415(15) -0.00143(16)

loop_
_atom_type_symbol
_atom_type_description
_atom_type_scat_dispersion_real
_atom_type_scat_dispersion_imag
_atom_type_scat_source
C C 0.0033 0.0016 'International Tables Vol C Tables 4.2.6.8 and 6.1.1.4'
H H 0.0000 0.0000 'International Tables Vol C Tables 4.2.6.8 and 6.1.1.4'
B B 0.0013 0.0007 'International Tables Vol C Tables 4.2.6.8 and 6.1.1.4'
Cl Cl 0.1484 0.1585 'International Tables Vol C Tables 4.2.6.8 and 6.1.1.4'
F F 0.0171 0.0103 'International Tables Vol C Tables 4.2.6.8 and 6.1.1.4'
S S 0.1246 0.1234 'International Tables Vol C Tables 4.2.6.8 and 6.1.1.4'

loop_
_geom_angle_atom_site_label_1
_geom_angle_atom_site_label_2
_geom_angle_atom_site_label_3
_geom_angle
_geom_angle_site_symmetry_1
_geom_angle_site_symmetry_3
_geom_angle_publ_flag
C6 C1 C2 119.28(14) . . ?
C6 C1 B1 120.62(13) . . ?
C2 C1 B1 120.06(13) . . ?
C3 C2 C1 119.47(14) . . ?
C3 C2 B1 119.94(13) . 2_666 ?
C1 C2 B1 120.25(14) . 2_666 ?
C4 C3 C2 120.54(14) . . ?
C3 C4 C5 120.04(14) . . ?
C3 C4 C9 131.29(15) . . ?
C5 C4 C9 108.34(13) . . ?
C6 C5 C4 119.92(14) . . ?
C6 C5 C7 131.95(15) . . ?
C4 C5 C7 108.04(14) . . ?
C5 C6 C1 120.51(14) . . ?
C16 C7 C8 118.43(15) . . ?
C16 C7 C5 135.69(16) . . ?
C8 C7 C5 105.85(14) . . ?
C13 C8 C9 123.88(16) . . ?
C13 C8 C7 124.33(15) . . ?
C9 C8 C7 111.78(14) . . ?
C10 C9 C8 118.76(15) . . ?
C10 C9 C4 135.31(15) . . ?
C8 C9 C4 105.91(14) . . ?
C9 C10 C11 118.36(16) . . ?
C12 C11 C10 122.57(17) . . ?
C11 C12 C13 120.50(16) . . ?
C8 C13 C12 115.89(16) . . ?
C8 C13 C14 115.67(16) . . ?
C12 C13 C14 128.44(16) . . ?
C15 C14 C13 120.54(16) . . ?
C14 C15 C16 122.49(16) . . ?
C7 C16 C15 118.49(17) . . ?
C18 C17 C22 117.70(15) . . ?
C18 C17 B1 119.81(15) . . ?
C22 C17 B1 122.40(15) . . ?
C19 C18 C17 121.87(17) . . ?
C19 C18 C23 120.43(15) . . ?
C17 C18 C23 117.68(14) . . ?
C20 C19 C18 119.30(17) . . ?
C21 C20 C19 120.00(16) . . ?
C20 C21 C22 121.29(17) . . ?
C21 C22 C17 119.83(16) . . ?
C21 C22 C24 119.21(17) . . ?
C17 C22 C24 120.96(15) . . ?
C18 C23 S1 110.35(11) . . ?
C26 C25 C30 120.04(16) . . ?
C26 C25 S1 114.86(13) . . ?
C30 C25 S1 125.03(13) . . ?
C27 C26 C25 120.19(16) . . ?
C26 C27 C28 120.00(16) . . ?
C29 C28 C27 119.85(16) . . ?
C29 C28 C31 120.64(16) . . ?
C27 C28 C31 119.46(16) . . ?
C30 C29 C28 120.61(16) . . ?
C29 C30 C25 119.30(16) . . ?
F1 C31 F3 107.08(15) . . ?
F1 C31 F2 105.60(14) . . ?
F3 C31 F2 105.61(14) . . ?
F1 C31 C28 112.95(15) . . ?
F3 C31 C28 112.82(15) . . ?
F2 C31 C28 112.20(15) . . ?
Cl1 C32 Cl2 137.6(5) . . ?
C2 B1 C1 118.29(13) 2_666 . ?
C2 B1 C17 120.01(14) 2_666 . ?
C1 B1 C17 116.79(13) . . ?
C2 B1 S1 101.06(10) 2_666 . ?
C1 B1 S1 97.26(11) . . ?
C17 B1 S1 93.83(10) . . ?
C25 S1 C23 104.45(8) . . ?
C25 S1 B1 104.24(7) . . ?
C23 S1 B1 89.85(7) . . ?

loop_
_geom_bond_atom_site_label_1
_geom_bond_atom_site_label_2
_geom_bond_distance
_geom_bond_site_symmetry_2
_geom_bond_publ_flag
C1 C6 1.414(2) . ?
C1 C2 1.424(2) . ?
C1 B1 1.593(2) . ?
C2 C3 1.409(2) . ?
C2 B1 1.586(2) 2_666 ?
C3 C4 1.388(2) . ?
C4 C5 1.421(2) . ?
C4 C9 1.479(2) . ?
C5 C6 1.389(2) . ?
C5 C7 1.484(2) . ?
C7 C16 1.375(2) . ?
C7 C8 1.417(2) . ?
C8 C13 1.403(2) . ?
C8 C9 1.417(2) . ?
C9 C10 1.375(2) . ?
C10 C11 1.422(2) . ?
C11 C12 1.373(3) . ?
C12 C13 1.421(3) . ?
C13 C14 1.423(2) . ?
C14 C15 1.375(3) . ?
C15 C16 1.425(2) . ?
C17 C18 1.408(2) . ?
C17 C22 1.410(2) . ?
C17 B1 1.606(2) . ?
C18 C19 1.394(2) . ?
C18 C23 1.514(3) . ?
C19 C20 1.388(3) . ?
C20 C21 1.379(3) . ?
C21 C22 1.399(2) . ?
C22 C24 1.515(3) . ?
C23 S1 1.8031(17) . ?
C25 C26 1.396(2) . ?
C25 C30 1.397(2) . ?
C25 S1 1.7713(17) . ?
C26 C27 1.380(2) . ?
C27 C28 1.393(2) . ?
C28 C29 1.389(2) . ?
C28 C31 1.497(2) . ?
C29 C30 1.388(2) . ?
C31 F1 1.339(2) . ?
C31 F3 1.346(2) . ?
C31 F2 1.354(2) . ?
C32 Cl1 1.436(8) . ?
C32 Cl2 1.704(7) . ?
B1 S1 2.2894(19) . ?

loop_
_geom_torsion_atom_site_label_1
_geom_torsion_atom_site_label_2
_geom_torsion_atom_site_label_3
_geom_torsion_atom_site_label_4
_geom_torsion
_geom_torsion_site_symmetry_1
_geom_torsion_site_symmetry_2
_geom_torsion_site_symmetry_3
_geom_torsion_site_symmetry_4
_geom_torsion_publ_flag
C6 C1 C2 C3 4.6(2) . . . . ?
B1 C1 C2 C3 -172.88(15) . . . . ?
C6 C1 C2 B1 -168.78(15) . . . 2_666 ?
B1 C1 C2 B1 13.7(3) . . . 2_666 ?
C1 C2 C3 C4 -3.8(2) . . . . ?
B1 C2 C3 C4 169.57(15) 2_666 . . . ?
C2 C3 C4 C5 -0.4(2) . . . . ?
C2 C3 C4 C9 -172.98(16) . . . . ?
C3 C4 C5 C6 3.9(2) . . . . ?
C9 C4 C5 C6 178.02(15) . . . . ?
C3 C4 C5 C7 -173.06(14) . . . . ?
C9 C4 C5 C7 1.08(18) . . . . ?
C4 C5 C6 C1 -3.1(2) . . . . ?
C7 C5 C6 C1 173.02(16) . . . . ?
C2 C1 C6 C5 -1.2(2) . . . . ?
B1 C1 C6 C5 176.31(15) . . . . ?
C6 C5 C7 C16 2.1(3) . . . . ?
C4 C5 C7 C16 178.54(19) . . . . ?
C6 C5 C7 C8 -175.77(18) . . . . ?
C4 C5 C7 C8 0.67(18) . . . . ?
C16 C7 C8 C13 -1.5(3) . . . . ?
C5 C7 C8 C13 176.79(16) . . . . ?
C16 C7 C8 C9 179.41(15) . . . . ?
C5 C7 C8 C9 -2.28(19) . . . . ?
C13 C8 C9 C10 2.2(3) . . . . ?
C7 C8 C9 C10 -178.76(15) . . . . ?
C13 C8 C9 C4 -176.15(16) . . . . ?
C7 C8 C9 C4 2.93(19) . . . . ?
C3 C4 C9 C10 -7.1(3) . . . . ?
C5 C4 C9 C10 179.69(19) . . . . ?
C3 C4 C9 C8 170.84(17) . . . . ?
C5 C4 C9 C8 -2.41(18) . . . . ?
C8 C9 C10 C11 -1.8(3) . . . . ?
C4 C9 C10 C11 175.90(18) . . . . ?
C9 C10 C11 C12 0.3(3) . . . . ?
C10 C11 C12 C13 1.0(3) . . . . ?
C9 C8 C13 C12 -0.9(3) . . . . ?
C7 C8 C13 C12 -179.84(16) . . . . ?
C9 C8 C13 C14 178.71(16) . . . . ?
C7 C8 C13 C14 -0.3(3) . . . . ?
C11 C12 C13 C8 -0.7(3) . . . . ?
C11 C12 C13 C14 179.78(18) . . . . ?
C8 C13 C14 C15 1.9(3) . . . . ?
C12 C13 C14 C15 -178.58(19) . . . . ?
C13 C14 C15 C16 -1.8(3) . . . . ?
C8 C7 C16 C15 1.6(3) . . . . ?
C5 C7 C16 C15 -176.06(18) . . . . ?
C14 C15 C16 C7 0.0(3) . . . . ?
C22 C17 C18 C19 0.1(2) . . . . ?
B1 C17 C18 C19 176.76(15) . . . . ?
C22 C17 C18 C23 -178.18(15) . . . . ?
B1 C17 C18 C23 -1.5(2) . . . . ?
C17 C18 C19 C20 0.2(2) . . . . ?
C23 C18 C19 C20 178.45(15) . . . . ?
C18 C19 C20 C21 0.3(3) . . . . ?
C19 C20 C21 C22 -1.1(3) . . . . ?
C20 C21 C22 C17 1.4(3) . . . . ?
C20 C21 C22 C24 -177.53(17) . . . . ?
C18 C17 C22 C21 -0.9(2) . . . . ?
B1 C17 C22 C21 -177.43(15) . . . . ?
C18 C17 C22 C24 177.99(16) . . . . ?
B1 C17 C22 C24 1.4(2) . . . . ?
C19 C18 C23 S1 159.86(13) . . . . ?
C17 C18 C23 S1 -21.81(19) . . . . ?
C30 C25 C26 C27 0.4(3) . . . . ?
S1 C25 C26 C27 -176.68(14) . . . . ?
C25 C26 C27 C28 -0.9(3) . . . . ?
C26 C27 C28 C29 0.6(3) . . . . ?
C26 C27 C28 C31 -177.07(16) . . . . ?
C27 C28 C29 C30 0.1(3) . . . . ?
C31 C28 C29 C30 177.75(16) . . . . ?
C28 C29 C30 C25 -0.6(3) . . . . ?
C26 C25 C30 C29 0.3(3) . . . . ?
S1 C25 C30 C29 177.07(13) . . . . ?
C29 C28 C31 F1 148.90(16) . . . . ?
C27 C28 C31 F1 -33.5(2) . . . . ?
C29 C28 C31 F3 27.3(2) . . . . ?
C27 C28 C31 F3 -155.09(16) . . . . ?
C29 C28 C31 F2 -91.9(2) . . . . ?
C27 C28 C31 F2 85.8(2) . . . . ?
C6 C1 B1 C2 169.08(15) . . . 2_666 ?
C2 C1 B1 C2 -13.5(2) . . . 2_666 ?
C6 C1 B1 C17 13.9(2) . . . . ?
C2 C1 B1 C17 -168.69(14) . . . . ?
C6 C1 B1 S1 -84.17(15) . . . . ?
C2 C1 B1 S1 93.28(15) . . . . ?
C18 C17 B1 C2 122.91(17) . . . 2_666 ?
C22 C17 B1 C2 -60.6(2) . . . 2_666 ?
C18 C17 B1 C1 -82.31(19) . . . . ?
C22 C17 B1 C1 94.16(19) . . . . ?
C18 C17 B1 S1 17.81(15) . . . . ?
C22 C17 B1 S1 -165.72(13) . . . . ?
C26 C25 S1 C23 -175.25(13) . . . . ?
C30 C25 S1 C23 7.83(18) . . . . ?
C26 C25 S1 B1 91.16(14) . . . . ?
C30 C25 S1 B1 -85.76(16) . . . . ?
C18 C23 S1 C25 -78.74(13) . . . . ?
C18 C23 S1 B1 25.93(12) . . . . ?
